data_7038441
loop_
_publ_author_name
'Matveeva, Anna G.'
'Vologzhanina, Anna V.'
'Goryunov, Evgenii I.'
'Aysin, Rinat R.'
'Pasechnik, Margarita P.'
'Matveev, Sergey V.'
'Godovikov, Ivan A.'
'Safiulina, Alfiya M.'
'Brel, Valery K.'

_publ_section_title
;
 Extraction and coordination studies of a carbonyl-phosphine oxide
 scorpionate ligand with uranyl and lanthanide(iii) nitrates: structural,
 spectroscopic and DFT characterization of the complexes.
;
_journal_issue 12
_journal_name_full 'Dalton transactions (Cambridge, England : 2003)'
_journal_page_first 5162
_journal_page_last 5179
_journal_paper_doi 10.1039/c5dt04963f
_journal_volume 45
_journal_year 2016
_chemical_formula_moiety 'C28 H26 N2 O11 P2 U'
_chemical_formula_sum 'C28 H26 N2 O11 P2 U'
_chemical_formula_weight 866.48
_chemical_name_systematic
;
 ?
;
_space_group_crystal_system monoclinic
_space_group_IT_number 14
_space_group_name_Hall '-P 2ybc'
_space_group_name_H-M_alt 'P 1 21/c 1'
_symmetry_space_group_name_Hall '-P 2ybc'
_symmetry_space_group_name_H-M 'P 1 21/c 1'
_atom_sites_solution_hydrogens geom
_audit_creation_date 2015-02-22
_audit_creation_method
;
Olex2 1.2
(compiled 2015.01.26 svn.r3150 for OlexSys, GUI svn.r4998)
;
_audit_update_record
;
2015-12-13 deposited with the CCDC.
2016-02-03 downloaded from the CCDC.
;
_cell_angle_alpha 90
_cell_angle_beta 104.445(1)
_cell_angle_gamma 90
_cell_formula_units_Z 4
_cell_length_a 11.3280(7)
_cell_length_b 13.8253(9)
_cell_length_c 19.7227(13)
_cell_measurement_reflns_used 9645
_cell_measurement_temperature 100
_cell_measurement_theta_max 31.77
_cell_measurement_theta_min 2.37
_cell_volume 2991.2(3)
_computing_molecular_graphics 'Olex2 (Dolomanov et al., 2009)'
_computing_publication_material 'Olex2 (Dolomanov et al., 2009)'
_computing_structure_refinement 'XL (Sheldrick, 2008)'
_diffrn_ambient_temperature 100
_diffrn_measured_fraction_theta_full 0.992
_diffrn_measured_fraction_theta_max 0.994
_diffrn_measurement_device_type 'Bruker APEX II CCD area detector'
_diffrn_measurement_method 'omega scans'
_diffrn_radiation_monochromator graphite
_diffrn_radiation_type MoK\a
_diffrn_radiation_wavelength 0.71073
_diffrn_reflns_av_R_equivalents 0.0545
_diffrn_reflns_av_unetI/netI 0.0485
_diffrn_reflns_Laue_measured_fraction_full 0.992
_diffrn_reflns_Laue_measured_fraction_max 0.994
_diffrn_reflns_limit_h_max 15
_diffrn_reflns_limit_h_min -15
_diffrn_reflns_limit_k_max 18
_diffrn_reflns_limit_k_min -18
_diffrn_reflns_limit_l_max 26
_diffrn_reflns_limit_l_min -26
_diffrn_reflns_number 34749
_diffrn_reflns_point_group_measured_fraction_full 0.992
_diffrn_reflns_point_group_measured_fraction_max 0.994
_diffrn_reflns_theta_full 25.242
_diffrn_reflns_theta_max 29.000
_diffrn_reflns_theta_min 2.454
_diffrn_standards_number 0
_exptl_absorpt_coefficient_mu 5.597
_exptl_absorpt_correction_T_max 0.605
_exptl_absorpt_correction_T_min 0.359
_exptl_absorpt_correction_type multi-scan
_exptl_absorpt_process_details "'SADABS-2008/1 (Bruker,2008) was used for absorption correction. wR2(int) was"
_exptl_crystal_colour yellow
_exptl_crystal_colour_primary yellow
_exptl_crystal_density_diffrn 1.924
_exptl_crystal_description plate
_exptl_crystal_F_000 1672
_exptl_crystal_size_max 0.23
_exptl_crystal_size_mid 0.18
_exptl_crystal_size_min 0.1
_refine_diff_density_max 1.547
_refine_diff_density_min -0.909
_refine_diff_density_rms 0.142
_refine_ls_extinction_method none
_refine_ls_goodness_of_fit_ref 1.041
_refine_ls_hydrogen_treatment constr
_refine_ls_matrix_type full
_refine_ls_number_parameters 398
_refine_ls_number_reflns 7917
_refine_ls_number_restraints 0
_refine_ls_restrained_S_all 1.041
_refine_ls_R_factor_all 0.0498
_refine_ls_R_factor_gt 0.0275
_refine_ls_shift/su_max 0.002
_refine_ls_shift/su_mean 0.000
_refine_ls_structure_factor_coef Fsqd
_refine_ls_weighting_details 'w=1/[\s^2^(Fo^2^)+(0.0223P)^2^] where P=(Fo^2^+2Fc^2^)/3'
_refine_ls_weighting_scheme calc
_refine_ls_wR_factor_gt 0.0504
_refine_ls_wR_factor_ref 0.0571
_reflns_Friedel_coverage 0.000
_reflns_number_gt 6105
_reflns_number_total 7917
_reflns_threshold_expression 'I > 2\s(I)'
_cod_data_source_file c5dt04963f2.cif
_cod_data_source_block 1
_cod_depositor_comments 'Adding full bibliography for 7038440--7038445.cif.'
_cod_database_code 7038441
_shelxl_version_number 2014-3
_shelx_space_group_comment
;
The symmetry employed for this shelxl refinement is uniquely defined
by the following loop, which should always be used as a source of
symmetry information in preference to the above space-group names.
They are only intended as comments.
;
_shelx_estimated_absorpt_t_max 0.604
_shelx_estimated_absorpt_t_min 0.359
_olex2_refinement_description
;
1. Fixed Uiso
 At 1.2 times of:
  All C(H) groups, All C(H,H) groups
 At 1.5 times of:
  All C(H,H,H) groups
2.a Ternary CH refined with riding coordinates:
 C1(H1)
2.b Secondary CH2 refined with riding coordinates:
 C2(H2A,H2B)
2.c Aromatic/amide H refined with riding coordinates:
 C6(H6), C7(H7), C8(H8), C9(H9), C10(H10), C12(H12), C13(H13), C14(H14),
 C15(H15), C16(H16), C18(H18), C19(H19), C20(H20), C21(H21), C22(H22), C24(H24),
  C25(H25), C26(H26), C27(H27), C28(H28)
2.d Idealised Me refined as rotating group:
 C4(H4A,H4B,H4C)
;

loop_
_space_group_symop_operation_xyz
'x, y, z'
'-x, y+1/2, -z+1/2'
'-x, -y, -z'
'x, -y-1/2, z-1/2'

loop_
_atom_site_label
_atom_site_type_symbol
_atom_site_fract_x
_atom_site_fract_y
_atom_site_fract_z
_atom_site_U_iso_or_equiv
_atom_site_adp_type
_atom_site_occupancy
_atom_site_site_symmetry_order
_atom_site_calc_flag
_atom_site_refinement_flags_posn
U1 U 0.76352(2) 0.02692(2) 0.52320(2) 0.01078(4) Uani 1 1 d .
P1 P 0.88031(8) 0.27142(6) 0.58635(5) 0.01043(18) Uani 1 1 d .
P2 P 0.77836(8) 0.16162(6) 0.68835(5) 0.01087(18) Uani 1 1 d .
O1 O 0.6227(2) 0.08673(18) 0.49409(13) 0.0157(5) Uani 1 1 d .
O2 O 0.9029(2) -0.03489(19) 0.55170(13) 0.0188(5) Uani 1 1 d .
O3 O 0.8704(2) 0.17713(17) 0.54774(12) 0.0125(5) Uani 1 1 d .
O4 O 0.7709(2) 0.07552(17) 0.64090(12) 0.0133(5) Uani 1 1 d .
O5 O 0.6685(2) -0.08787(18) 0.59323(13) 0.0170(5) Uani 1 1 d .
O6 O 0.6603(2) -0.13413(19) 0.48804(14) 0.0206(6) Uani 1 1 d .
O7 O 0.7447(3) -0.03389(19) 0.40125(13) 0.0221(6) Uani 1 1 d .
O8 O 0.8204(2) 0.10834(18) 0.42035(13) 0.0186(6) Uani 1 1 d .
O9 O 0.6516(2) 0.44916(19) 0.63740(15) 0.0260(7) Uani 1 1 d .
O10 O 0.5864(2) -0.22749(18) 0.55629(14) 0.0199(6) Uani 1 1 d .
O11 O 0.7912(3) 0.04548(19) 0.31594(13) 0.0243(6) Uani 1 1 d .
N1 N 0.6361(3) -0.1527(2) 0.54654(16) 0.0159(7) Uani 1 1 d .
N2 N 0.7862(3) 0.0401(2) 0.37658(16) 0.0170(7) Uani 1 1 d .
C1 C 0.7686(3) 0.2739(2) 0.63883(18) 0.0115(7) Uani 1 1 d .
H1 H 0.7886 0.3290 0.6726 0.014 Uiso 1 1 calc R
C2 C 0.6385(3) 0.2893(3) 0.59171(18) 0.0131(7) Uani 1 1 d .
H2A H 0.6396 0.2791 0.5422 0.016 Uiso 1 1 calc R
H2B H 0.5830 0.2406 0.6038 0.016 Uiso 1 1 calc R
C3 C 0.5902(3) 0.3890(3) 0.5997(2) 0.0192(8) Uani 1 1 d .
C4 C 0.4614(4) 0.4083(4) 0.5594(3) 0.0473(15) Uani 1 1 d .
H4A H 0.4550 0.4009 0.5092 0.071 Uiso 1 1 calc GR
H4B H 0.4385 0.4744 0.5689 0.071 Uiso 1 1 calc GR
H4C H 0.4066 0.3623 0.5738 0.071 Uiso 1 1 calc GR
C5 C 0.8503(3) 0.3707(2) 0.52676(18) 0.0116(7) Uani 1 1 d .
C6 C 0.8154(3) 0.3513(3) 0.45540(19) 0.0164(8) Uani 1 1 d .
H6 H 0.8023 0.2865 0.4393 0.020 Uiso 1 1 calc R
C7 C 0.7997(3) 0.4269(3) 0.40771(19) 0.0173(8) Uani 1 1 d .
H7 H 0.7756 0.4139 0.3589 0.021 Uiso 1 1 calc R
C8 C 0.8191(3) 0.5208(3) 0.43112(19) 0.0155(7) Uani 1 1 d .
H8 H 0.8095 0.5723 0.3983 0.019 Uiso 1 1 calc R
C9 C 0.8526(3) 0.5409(3) 0.50255(19) 0.0156(8) Uani 1 1 d .
H9 H 0.8647 0.6059 0.5184 0.019 Uiso 1 1 calc R
C10 C 0.8681(3) 0.4661(3) 0.55021(18) 0.0136(7) Uani 1 1 d .
H10 H 0.8910 0.4795 0.5990 0.016 Uiso 1 1 calc R
C11 C 1.0299(3) 0.2891(2) 0.64179(18) 0.0120(7) Uani 1 1 d .
C12 C 1.0533(3) 0.3561(3) 0.69685(18) 0.0141(7) Uani 1 1 d .
H12 H 0.9881 0.3912 0.7075 0.017 Uiso 1 1 calc R
C13 C 1.1722(3) 0.3712(3) 0.73590(19) 0.0169(8) Uani 1 1 d .
H13 H 1.1887 0.4171 0.7729 0.020 Uiso 1 1 calc R
C14 C 1.2664(3) 0.3187(3) 0.7205(2) 0.0200(8) Uani 1 1 d .
H14 H 1.3476 0.3288 0.7474 0.024 Uiso 1 1 calc R
C15 C 1.2442(3) 0.2518(3) 0.6666(2) 0.0183(8) Uani 1 1 d .
H15 H 1.3097 0.2162 0.6568 0.022 Uiso 1 1 calc R
C16 C 1.1255(3) 0.2369(3) 0.62690(19) 0.0156(8) Uani 1 1 d .
H16 H 1.1098 0.1913 0.5897 0.019 Uiso 1 1 calc R
C17 C 0.6553(3) 0.1608(3) 0.73083(18) 0.0127(7) Uani 1 1 d .
C18 C 0.5849(3) 0.0771(3) 0.72502(18) 0.0157(7) Uani 1 1 d .
H18 H 0.5957 0.0264 0.6946 0.019 Uiso 1 1 calc R
C19 C 0.4989(3) 0.0684(3) 0.7638(2) 0.0217(8) Uani 1 1 d .
H19 H 0.4506 0.0116 0.7600 0.026 Uiso 1 1 calc R
C20 C 0.4833(3) 0.1424(3) 0.8080(2) 0.0208(8) Uani 1 1 d .
H20 H 0.4258 0.1354 0.8355 0.025 Uiso 1 1 calc R
C21 C 0.5512(3) 0.2267(3) 0.8123(2) 0.0187(8) Uani 1 1 d .
H21 H 0.5397 0.2775 0.8424 0.022 Uiso 1 1 calc R
C22 C 0.6357(3) 0.2367(3) 0.77262(19) 0.0157(8) Uani 1 1 d .
H22 H 0.6801 0.2953 0.7741 0.019 Uiso 1 1 calc R
C23 C 0.9200(3) 0.1628(2) 0.75379(17) 0.0116(7) Uani 1 1 d .
C24 C 1.0131(3) 0.1026(2) 0.74442(18) 0.0132(7) Uani 1 1 d .
H24 H 0.9984 0.0584 0.7064 0.016 Uiso 1 1 calc R
C25 C 1.1277(3) 0.1073(3) 0.79102(18) 0.0158(8) Uani 1 1 d .
H25 H 1.1917 0.0666 0.7846 0.019 Uiso 1 1 calc R
C26 C 1.1482(3) 0.1709(3) 0.84650(19) 0.0168(8) Uani 1 1 d .
H26 H 1.2264 0.1736 0.8783 0.020 Uiso 1 1 calc R
C27 C 1.0562(3) 0.2311(3) 0.85653(18) 0.0166(8) Uani 1 1 d .
H27 H 1.0716 0.2748 0.8949 0.020 Uiso 1 1 calc R
C28 C 0.9423(3) 0.2273(3) 0.81067(18) 0.0150(7) Uani 1 1 d .
H28 H 0.8789 0.2682 0.8176 0.018 Uiso 1 1 calc R

loop_
_atom_site_aniso_label
_atom_site_aniso_U_11
_atom_site_aniso_U_22
_atom_site_aniso_U_33
_atom_site_aniso_U_23
_atom_site_aniso_U_13
_atom_site_aniso_U_12
U1 0.01213(6) 0.00708(6) 0.01283(6) -0.00070(6) 0.00253(4) 0.00059(6)
P1 0.0111(4) 0.0075(4) 0.0123(4) 0.0003(3) 0.0022(3) -0.0010(3)
P2 0.0121(4) 0.0082(4) 0.0121(4) 0.0001(3) 0.0026(3) -0.0007(3)
O1 0.0149(13) 0.0128(13) 0.0180(13) -0.0005(11) 0.0017(10) 0.0025(11)
O2 0.0167(13) 0.0125(13) 0.0279(14) 0.0018(12) 0.0070(11) 0.0043(11)
O3 0.0153(12) 0.0070(12) 0.0153(12) -0.0033(10) 0.0040(10) -0.0034(10)
O4 0.0170(13) 0.0095(12) 0.0123(12) -0.0007(10) 0.0019(10) -0.0024(10)
O5 0.0213(14) 0.0121(13) 0.0170(13) -0.0026(11) 0.0037(11) -0.0059(11)
O6 0.0295(15) 0.0139(14) 0.0207(14) -0.0037(11) 0.0105(12) -0.0058(12)
O7 0.0360(16) 0.0134(13) 0.0189(13) 0.0001(12) 0.0102(12) -0.0020(13)
O8 0.0292(15) 0.0111(13) 0.0170(13) -0.0037(10) 0.0087(12) -0.0031(11)
O9 0.0180(14) 0.0193(15) 0.0387(17) -0.0122(12) 0.0032(12) 0.0038(12)
O10 0.0205(14) 0.0100(13) 0.0277(15) 0.0026(11) 0.0032(12) -0.0051(11)
O11 0.0422(18) 0.0178(15) 0.0146(13) -0.0010(11) 0.0104(12) -0.0009(13)
N1 0.0142(15) 0.0122(15) 0.0187(16) 0.0002(13) -0.0012(13) 0.0019(13)
N2 0.0231(16) 0.0083(15) 0.0205(16) 0.0005(13) 0.0069(13) 0.0037(13)
C1 0.0117(17) 0.0083(16) 0.0142(17) 0.0000(13) 0.0029(14) -0.0004(14)
C2 0.0115(17) 0.0125(17) 0.0151(18) 0.0000(14) 0.0028(14) 0.0011(14)
C3 0.0129(18) 0.019(2) 0.026(2) -0.0011(16) 0.0060(16) 0.0041(16)
C4 0.022(2) 0.031(3) 0.075(4) -0.019(3) -0.014(2) 0.014(2)
C5 0.0103(16) 0.0081(16) 0.0171(18) 0.0005(14) 0.0046(14) -0.0013(14)
C6 0.0201(19) 0.0100(17) 0.0193(19) -0.0028(14) 0.0052(15) -0.0028(15)
C7 0.0201(19) 0.0190(19) 0.0107(17) 0.0002(15) -0.0001(14) 0.0008(16)
C8 0.0135(16) 0.0121(17) 0.0211(18) 0.0066(16) 0.0045(14) 0.0014(16)
C9 0.0171(18) 0.0076(18) 0.0218(19) -0.0004(14) 0.0040(15) -0.0011(14)
C10 0.0140(16) 0.0096(16) 0.0169(17) 0.0010(15) 0.0033(13) 0.0031(15)
C11 0.0123(17) 0.0089(16) 0.0139(17) 0.0046(13) 0.0013(14) -0.0012(14)
C12 0.0160(18) 0.0101(17) 0.0165(18) 0.0033(14) 0.0048(15) -0.0006(14)
C13 0.0215(19) 0.0111(18) 0.0151(18) 0.0016(14) -0.0012(15) -0.0040(15)
C14 0.0135(18) 0.0156(19) 0.027(2) 0.0108(16) -0.0019(16) -0.0033(15)
C15 0.0127(18) 0.0118(18) 0.029(2) 0.0070(16) 0.0035(16) 0.0037(15)
C16 0.0168(18) 0.0075(17) 0.022(2) 0.0032(14) 0.0039(15) -0.0006(14)
C17 0.0117(17) 0.0127(18) 0.0128(17) 0.0012(14) 0.0015(14) 0.0036(14)
C18 0.0137(18) 0.0151(18) 0.0170(18) 0.0018(15) 0.0013(14) -0.0005(15)
C19 0.0153(19) 0.022(2) 0.027(2) 0.0062(17) 0.0052(16) -0.0002(16)
C20 0.0148(19) 0.027(2) 0.023(2) 0.0084(17) 0.0089(16) 0.0033(17)
C21 0.0150(18) 0.023(2) 0.0184(19) 0.0032(16) 0.0047(15) 0.0076(16)
C22 0.0134(18) 0.0143(18) 0.0189(19) 0.0023(15) 0.0032(15) 0.0021(15)
C23 0.0129(17) 0.0106(17) 0.0106(16) 0.0035(13) 0.0018(13) -0.0009(14)
C24 0.0168(18) 0.0081(17) 0.0160(18) 0.0029(14) 0.0064(14) 0.0007(14)
C25 0.0143(18) 0.0156(19) 0.0176(18) 0.0032(15) 0.0044(15) 0.0027(15)
C26 0.0130(18) 0.0183(19) 0.0178(19) 0.0052(15) 0.0016(15) -0.0035(15)
C27 0.0217(19) 0.0166(19) 0.0113(17) -0.0007(14) 0.0036(15) -0.0047(16)
C28 0.0192(19) 0.0114(17) 0.0161(18) -0.0011(14) 0.0074(15) 0.0002(15)

loop_
_atom_type_symbol
_atom_type_description
_atom_type_scat_dispersion_real
_atom_type_scat_dispersion_imag
_atom_type_scat_source
C C 0.0033 0.0016 'International Tables Vol C Tables 4.2.6.8 and 6.1.1.4'
H H 0.0000 0.0000 'International Tables Vol C Tables 4.2.6.8 and 6.1.1.4'
O O 0.0106 0.0060 'International Tables Vol C Tables 4.2.6.8 and 6.1.1.4'
P P 0.1023 0.0942 'International Tables Vol C Tables 4.2.6.8 and 6.1.1.4'
U U -9.6767 9.6646 'International Tables Vol C Tables 4.2.6.8 and 6.1.1.4'
N N 0.0061 0.0033 'International Tables Vol C Tables 4.2.6.8 and 6.1.1.4'

loop_
_geom_angle_atom_site_label_1
_geom_angle_atom_site_label_2
_geom_angle_atom_site_label_3
_geom_angle
O1 U1 O3 91.71(10)
O1 U1 O4 89.66(10)
O1 U1 O5 89.91(10)
O1 U1 O6 90.26(10)
O1 U1 O7 89.51(10)
O1 U1 O8 85.49(10)
O1 U1 N1 90.41(10)
O1 U1 N2 86.86(10)
O2 U1 O1 178.93(12)
O2 U1 O3 89.34(10)
O2 U1 O4 90.86(10)
O2 U1 O5 89.48(10)
O2 U1 O6 88.68(11)
O2 U1 O7 89.91(11)
O2 U1 O8 94.82(10)
O2 U1 N1 88.66(10)
O2 U1 N2 92.99(10)
O3 U1 O4 70.55(8)
O3 U1 O5 134.51(8)
O3 U1 O6 174.64(8)
O3 U1 O7 113.77(8)
O3 U1 O8 63.91(8)
O3 U1 N1 159.57(8)
O3 U1 N2 88.93(8)
O4 U1 O5 64.00(8)
O4 U1 O6 114.45(8)
O4 U1 O7 175.62(8)
O4 U1 O8 133.98(8)
O4 U1 N1 89.15(8)
O4 U1 N2 159.08(8)
O5 U1 O6 50.46(8)
O5 U1 O8 161.25(8)
O5 U1 N1 25.15(8)
O5 U1 N2 136.54(8)
O6 U1 O8 111.30(8)
O6 U1 N1 25.31(8)
O6 U1 N2 86.20(8)
O7 U1 O5 111.70(8)
O7 U1 O6 61.25(8)
O7 U1 O8 50.20(8)
O7 U1 N1 86.56(9)
O7 U1 N2 25.06(8)
O8 U1 N1 136.52(8)
O8 U1 N2 25.15(8)
N1 U1 N2 111.48(8)
O3 P1 C1 109.26(15)
O3 P1 C5 110.88(15)
O3 P1 C11 111.62(15)
C5 P1 C1 108.31(16)
C5 P1 C11 107.08(16)
C11 P1 C1 109.63(16)
O4 P2 C1 110.75(15)
O4 P2 C17 110.82(16)
O4 P2 C23 110.92(15)
C17 P2 C1 107.76(16)
C23 P2 C1 107.57(16)
C23 P2 C17 108.89(16)
P1 O3 U1 145.85(14)
P2 O4 U1 143.84(15)
N1 O5 U1 97.6(2)
N1 O6 U1 96.8(2)
N2 O7 U1 98.4(2)
N2 O8 U1 96.80(19)
O5 N1 U1 57.22(17)
O5 N1 O6 115.1(3)
O6 N1 U1 57.93(17)
O10 N1 U1 178.4(2)
O10 N1 O5 123.1(3)
O10 N1 O6 121.7(3)
O7 N2 U1 56.54(17)
O8 N2 U1 58.05(16)
O8 N2 O7 114.6(3)
O11 N2 U1 177.8(3)
O11 N2 O7 122.6(3)
O11 N2 O8 122.8(3)
P1 C1 H1 108.6
P2 C1 P1 109.27(18)
P2 C1 H1 108.6
C2 C1 P1 110.7(2)
C2 C1 P2 111.1(2)
C2 C1 H1 108.6
C1 C2 H2A 109.2
C1 C2 H2B 109.2
H2A C2 H2B 107.9
C3 C2 C1 112.3(3)
C3 C2 H2A 109.2
C3 C2 H2B 109.2
O9 C3 C2 121.6(3)
O9 C3 C4 122.4(4)
C4 C3 C2 116.0(3)
C3 C4 H4A 109.5
C3 C4 H4B 109.5
C3 C4 H4C 109.5
H4A C4 H4B 109.5
H4A C4 H4C 109.5
H4B C4 H4C 109.5
C6 C5 P1 118.6(3)
C6 C5 C10 119.9(3)
C10 C5 P1 121.4(3)
C5 C6 H6 120.1
C7 C6 C5 119.8(3)
C7 C6 H6 120.1
C6 C7 H7 120.0
C8 C7 C6 120.0(3)
C8 C7 H7 120.0
C7 C8 H8 119.7
C7 C8 C9 120.5(3)
C9 C8 H8 119.7
C8 C9 H9 120.1
C10 C9 C8 119.8(3)
C10 C9 H9 120.1
C5 C10 H10 120.0
C9 C10 C5 120.0(3)
C9 C10 H10 120.0
C12 C11 P1 122.1(3)
C16 C11 P1 117.9(3)
C16 C11 C12 119.9(3)
C11 C12 H12 120.1
C13 C12 C11 119.9(3)
C13 C12 H12 120.1
C12 C13 H13 120.2
C14 C13 C12 119.5(4)
C14 C13 H13 120.2
C13 C14 H14 119.5
C15 C14 C13 121.0(3)
C15 C14 H14 119.5
C14 C15 H15 120.1
C14 C15 C16 119.8(4)
C16 C15 H15 120.1
C11 C16 H16 120.1
C15 C16 C11 119.9(4)
C15 C16 H16 120.1
C18 C17 P2 117.5(3)
C22 C17 P2 122.0(3)
C22 C17 C18 120.3(3)
C17 C18 H18 120.2
C19 C18 C17 119.6(4)
C19 C18 H18 120.2
C18 C19 H19 119.9
C20 C19 C18 120.1(4)
C20 C19 H19 119.9
C19 C20 H20 119.9
C19 C20 C21 120.2(4)
C21 C20 H20 119.9
C20 C21 H21 120.0
C22 C21 C20 120.0(4)
C22 C21 H21 120.0
C17 C22 H22 120.2
C21 C22 C17 119.7(4)
C21 C22 H22 120.2
C24 C23 P2 118.1(3)
C24 C23 C28 119.6(3)
C28 C23 P2 122.1(3)
C23 C24 H24 120.1
C23 C24 C25 119.8(3)
C25 C24 H24 120.1
C24 C25 H25 120.1
C26 C25 C24 119.9(3)
C26 C25 H25 120.1
C25 C26 H26 119.6
C25 C26 C27 120.9(3)
C27 C26 H26 119.6
C26 C27 H27 120.1
C28 C27 C26 119.8(3)
C28 C27 H27 120.1
C23 C28 H28 120.0
C27 C28 C23 120.0(3)
C27 C28 H28 120.0

loop_
_geom_bond_atom_site_label_1
_geom_bond_atom_site_label_2
_geom_bond_distance
U1 O1 1.761(2)
U1 O2 1.760(2)
U1 O3 2.392(2)
U1 O4 2.398(2)
U1 O5 2.515(2)
U1 O6 2.530(3)
U1 O7 2.506(3)
U1 O8 2.540(3)
U1 N1 2.965(3)
U1 N2 2.972(3)
P1 O3 1.500(2)
P1 C1 1.824(3)
P1 C5 1.783(4)
P1 C11 1.790(3)
P2 O4 1.503(2)
P2 C1 1.823(3)
P2 C17 1.796(4)
P2 C23 1.791(3)
O5 N1 1.272(4)
O6 N1 1.277(4)
O7 N2 1.272(4)
O8 N2 1.272(4)
O9 C3 1.213(4)
O10 N1 1.215(4)
O11 N2 1.213(4)
C1 H1 1.0000
C1 C2 1.548(5)
C2 H2A 0.9900
C2 H2B 0.9900
C2 C3 1.506(5)
C3 C4 1.501(5)
C4 H4A 0.9800
C4 H4B 0.9800
C4 H4C 0.9800
C5 C6 1.390(5)
C5 C10 1.396(5)
C6 H6 0.9500
C6 C7 1.388(5)
C7 H7 0.9500
C7 C8 1.377(5)
C8 H8 0.9500
C8 C9 1.392(5)
C9 H9 0.9500
C9 C10 1.379(5)
C10 H10 0.9500
C11 C12 1.402(5)
C11 C16 1.392(5)
C12 H12 0.9500
C12 C13 1.390(5)
C13 H13 0.9500
C13 C14 1.385(5)
C14 H14 0.9500
C14 C15 1.384(5)
C15 H15 0.9500
C15 C16 1.392(5)
C16 H16 0.9500
C17 C18 1.394(5)
C17 C22 1.386(5)
C18 H18 0.9500
C18 C19 1.385(5)
C19 H19 0.9500
C19 C20 1.383(6)
C20 H20 0.9500
C20 C21 1.387(6)
C21 H21 0.9500
C21 C22 1.386(5)
C22 H22 0.9500
C23 C24 1.392(5)
C23 C28 1.405(5)
C24 H24 0.9500
C24 C25 1.393(5)
C25 H25 0.9500
C25 C26 1.378(5)
C26 H26 0.9500
C26 C27 1.385(5)
C27 H27 0.9500
C27 C28 1.380(5)
C28 H28 0.9500

loop_
_geom_torsion_atom_site_label_1
_geom_torsion_atom_site_label_2
_geom_torsion_atom_site_label_3
_geom_torsion_atom_site_label_4
_geom_torsion
U1 O5 N1 O6 -1.3(3)
U1 O5 N1 O10 178.2(3)
U1 O6 N1 O5 1.3(3)
U1 O6 N1 O10 -178.2(3)
U1 O7 N2 O8 1.5(3)
U1 O7 N2 O11 -177.6(3)
U1 O8 N2 O7 -1.5(3)
U1 O8 N2 O11 177.6(3)
P1 C1 C2 C3 -107.8(3)
P1 C5 C6 C7 -175.5(3)
P1 C5 C10 C9 175.3(3)
P1 C11 C12 C13 -176.3(3)
P1 C11 C16 C15 177.0(3)
P2 C1 C2 C3 130.6(3)
P2 C17 C18 C19 172.1(3)
P2 C17 C22 C21 -170.6(3)
P2 C23 C24 C25 174.7(3)
P2 C23 C28 C27 -174.6(3)
O3 P1 C1 P2 48.5(2)
O3 P1 C1 C2 -74.1(3)
O3 P1 C5 C6 3.8(3)
O3 P1 C5 C10 -172.3(3)
O3 P1 C11 C12 -161.8(3)
O3 P1 C11 C16 21.1(3)
O4 P2 C1 P1 -51.8(2)
O4 P2 C1 C2 70.6(3)
O4 P2 C17 C18 10.6(3)
O4 P2 C17 C22 -174.4(3)
O4 P2 C23 C24 14.4(3)
O4 P2 C23 C28 -170.4(3)
C1 P1 O3 U1 2.6(3)
C1 P1 C5 C6 -116.0(3)
C1 P1 C5 C10 67.8(3)
C1 P1 C11 C12 -40.6(3)
C1 P1 C11 C16 142.3(3)
C1 P2 O4 U1 5.8(3)
C1 P2 C17 C18 132.0(3)
C1 P2 C17 C22 -53.0(3)
C1 P2 C23 C24 -106.8(3)
C1 P2 C23 C28 68.4(3)
C1 C2 C3 O9 2.7(5)
C1 C2 C3 C4 -176.2(4)
C5 P1 O3 U1 -116.7(3)
C5 P1 C1 P2 169.39(17)
C5 P1 C1 C2 46.8(3)
C5 P1 C11 C12 76.7(3)
C5 P1 C11 C16 -100.4(3)
C5 C6 C7 C8 0.2(6)
C6 C5 C10 C9 -0.8(5)
C6 C7 C8 C9 -1.0(6)
C7 C8 C9 C10 0.9(5)
C8 C9 C10 C5 0.0(5)
C10 C5 C6 C7 0.7(5)
C11 P1 O3 U1 124.0(3)
C11 P1 C1 P2 -74.1(2)
C11 P1 C1 C2 163.3(2)
C11 P1 C5 C6 125.8(3)
C11 P1 C5 C10 -50.3(3)
C11 C12 C13 C14 -0.8(5)
C12 C11 C16 C15 -0.2(5)
C12 C13 C14 C15 0.3(5)
C13 C14 C15 C16 0.2(6)
C14 C15 C16 C11 -0.3(5)
C16 C11 C12 C13 0.7(5)
C17 P2 O4 U1 125.3(2)
C17 P2 C1 P1 -173.17(17)
C17 P2 C1 C2 -50.8(3)
C17 P2 C23 C24 136.7(3)
C17 P2 C23 C28 -48.2(3)
C17 C18 C19 C20 0.0(6)
C18 C17 C22 C21 4.2(5)
C18 C19 C20 C21 1.7(6)
C19 C20 C21 C22 -0.5(6)
C20 C21 C22 C17 -2.5(5)
C22 C17 C18 C19 -3.0(5)
C23 P2 O4 U1 -113.6(2)
C23 P2 C1 P1 69.6(2)
C23 P2 C1 C2 -168.0(2)
C23 P2 C17 C18 -111.6(3)
C23 P2 C17 C22 63.4(3)
C23 C24 C25 C26 0.5(5)
C24 C23 C28 C27 0.5(5)
C24 C25 C26 C27 -0.3(5)
C25 C26 C27 C28 0.2(5)
C26 C27 C28 C23 -0.3(5)
C28 C23 C24 C25 -0.6(5)
